data_1507666
loop_
_publ_author_name
'Moorthy, Jarugu Narasimha'
'Mandal, Susovan'
'Parida, Keshaba Nanda'

_publ_section_title
;
 Through-space control of the persistence of photogenerated o-quinonoid
 intermediates in naphthalenes containing cofacially oriented chromenes
 and arenes.
;
_journal_issue 10
_journal_name_full 'Organic letters'
_journal_page_first 2438
_journal_page_last 2441
_journal_paper_doi 10.1021/ol300449p
_journal_volume 14
_journal_year 2012
_chemical_formula_moiety 'C38 H25 N O'
_chemical_formula_sum 'C38 H25 N O'
_chemical_formula_weight 511.59
_chemical_name_common
;
 6-(8-(4-cyanophenyl)naphthalen-1-yl)-2,2-diphenyl-2H-chromene
;
_chemical_name_systematic
;
 6-(8-(4-cyanophenyl)naphthalen-1-yl)-2,2-diphenyl-2H-chromene
;
_space_group_IT_number 2
_symmetry_cell_setting triclinic
_symmetry_space_group_name_Hall '-P 1'
_symmetry_space_group_name_H-M 'P -1'
_atom_sites_solution_hydrogens geom
_atom_sites_solution_primary direct
_atom_sites_solution_secondary difmap
_audit_creation_method SHELXL-97
_cell_angle_alpha 79.413(5)
_cell_angle_beta 88.040(5)
_cell_angle_gamma 76.789(5)
_cell_formula_units_Z 2
_cell_length_a 9.695(2)
_cell_length_b 11.461(5)
_cell_length_c 12.535(5)
_cell_measurement_temperature 100(2)
_cell_volume 1332.8(8)
_computing_cell_refinement 'Bruker SAINT'
_computing_data_collection 'Bruker APEX'
_computing_data_reduction 'Bruker SAINT'
_computing_molecular_graphics 'SHELXL 5.1, XP (Sheldrick, 1994)'
_computing_publication_material SHELXS-97
_computing_structure_refinement 'SHELXL-97 (Sheldrick, 2008)'
_computing_structure_solution 'SHELXS-97 (Sheldrick, 2008)'
_diffrn_ambient_temperature 100(2)
_diffrn_measured_fraction_theta_full 0.978
_diffrn_measured_fraction_theta_max 0.978
_diffrn_measurement_device_type 'Bruker SMART APEX'
_diffrn_measurement_method 'phi and omega scans'
_diffrn_radiation_monochromator graphite
_diffrn_radiation_source 'fine-focus sealed tube'
_diffrn_radiation_type MoK\a
_diffrn_radiation_wavelength 0.71069
_diffrn_reflns_av_R_equivalents 0.0271
_diffrn_reflns_av_sigmaI/netI 0.0607
_diffrn_reflns_limit_h_max 11
_diffrn_reflns_limit_h_min -11
_diffrn_reflns_limit_k_max 12
_diffrn_reflns_limit_k_min -13
_diffrn_reflns_limit_l_max 15
_diffrn_reflns_limit_l_min -14
_diffrn_reflns_number 7170
_diffrn_reflns_theta_full 25.50
_diffrn_reflns_theta_max 25.50
_diffrn_reflns_theta_min 2.16
_exptl_absorpt_coefficient_mu 0.076
_exptl_absorpt_correction_type none
_exptl_crystal_colour colorless
_exptl_crystal_density_diffrn 1.275
_exptl_crystal_density_method 'not measured'
_exptl_crystal_description cuboidal
_exptl_crystal_F_000 536
_exptl_crystal_size_max 0.23
_exptl_crystal_size_mid 0.17
_exptl_crystal_size_min 0.12
_refine_diff_density_max 0.298
_refine_diff_density_min -0.194
_refine_diff_density_rms 0.053
_refine_ls_extinction_method none
_refine_ls_goodness_of_fit_ref 1.028
_refine_ls_hydrogen_treatment constr
_refine_ls_matrix_type full
_refine_ls_number_parameters 361
_refine_ls_number_reflns 4854
_refine_ls_number_restraints 0
_refine_ls_restrained_S_all 1.028
_refine_ls_R_factor_all 0.0922
_refine_ls_R_factor_gt 0.0615
_refine_ls_shift/su_max 0.000
_refine_ls_shift/su_mean 0.000
_refine_ls_structure_factor_coef Fsqd
_refine_ls_weighting_details 'calc w=1/[\s^2^(Fo^2^)+(0.0783P)^2^+0.0000P] where P=(Fo^2^+2Fc^2^)/3'
_refine_ls_weighting_scheme calc
_refine_ls_wR_factor_gt 0.1440
_refine_ls_wR_factor_ref 0.1601
_reflns_number_gt 3223
_reflns_number_total 4854
_reflns_threshold_expression >2sigma(I)
_cod_data_source_file ol300449p_si_002.cif
_cod_data_source_block 3
_cod_depositor_comments
;
The following automatic conversions were performed:

'_symmetry_cell_setting' value 'Triclinic' changed to 'triclinic'
according to /home/saulius/struct/CIF-dictionaries/cif_core.dic
dictionary named 'cif_core.dic' version 2.4.1 from 2010-06-29.

Automatic conversion script
Id: cif_fix_values 1715 2011-07-08 13:25:40Z adriana 

 Adding full bibliography for 1507664--1507666.cif.
;
_cod_database_code 1507666

loop_
_symmetry_equiv_pos_as_xyz
'x, y, z'
'-x, -y, -z'

loop_
_atom_site_label
_atom_site_type_symbol
_atom_site_fract_x
_atom_site_fract_y
_atom_site_fract_z
_atom_site_U_iso_or_equiv
_atom_site_adp_type
_atom_site_occupancy
_atom_site_symmetry_multiplicity
_atom_site_calc_flag
_atom_site_refinement_flags
O1 O 0.97997(15) 0.09463(14) 0.13357(11) 0.0410(4) Uani 1 1 d .
N1 N 0.9673(3) -0.2363(2) 0.4336(2) 0.0868(9) Uani 1 1 d .
C1 C 1.2298(2) 0.0247(2) 0.15401(16) 0.0352(5) Uani 1 1 d .
C2 C 0.8560(2) 0.1759(2) 0.14939(16) 0.0348(5) Uani 1 1 d .
C3 C 0.5960(2) 0.31820(19) 0.19852(16) 0.0336(5) Uani 1 1 d .
C4 C 0.4553(2) 0.38903(19) 0.22793(17) 0.0356(5) Uani 1 1 d .
C5 C 1.1095(2) 0.1367(2) 0.14136(17) 0.0373(5) Uani 1 1 d .
C6 C 1.1037(2) 0.1959(2) 0.24107(17) 0.0397(6) Uani 1 1 d .
H6A H 1.1878 0.1956 0.2747 0.048 Uiso 1 1 calc R
C7 C 0.8501(2) 0.2495(2) 0.22802(16) 0.0355(5) Uani 1 1 d .
C8 C 0.7194(2) 0.3186(2) 0.25161(16) 0.0356(5) Uani 1 1 d .
H8A H 0.7142 0.3667 0.3045 0.043 Uiso 1 1 calc R
C9 C 0.6083(2) 0.2497(2) 0.11623(16) 0.0369(5) Uani 1 1 d .
H9A H 0.5281 0.2523 0.0764 0.044 Uiso 1 1 calc R
C10 C 0.9818(2) 0.2475(2) 0.28081(17) 0.0402(6) Uani 1 1 d .
H10A H 0.9804 0.2824 0.3423 0.048 Uiso 1 1 calc R
C11 C 1.1218(2) 0.2243(2) 0.03512(17) 0.0372(5) Uani 1 1 d .
C12 C 0.3734(3) 0.4687(2) 0.1463(2) 0.0452(6) Uani 1 1 d .
H12A H 0.4051 0.4720 0.0751 0.054 Uiso 1 1 calc R
C13 C 0.6998(2) 0.1522(2) 0.49530(17) 0.0420(6) Uani 1 1 d .
H13A H 0.7143 0.2067 0.5380 0.050 Uiso 1 1 calc R
C14 C 1.2121(3) -0.0898(2) 0.20188(18) 0.0457(6) Uani 1 1 d .
H14A H 1.1228 -0.1001 0.2251 0.055 Uiso 1 1 calc R
C15 C 0.7367(2) 0.1781(2) 0.09215(16) 0.0385(6) Uani 1 1 d .
H15A H 0.7423 0.1318 0.0378 0.046 Uiso 1 1 calc R
C17 C 0.7961(3) 0.0434(2) 0.49996(18) 0.0459(6) Uani 1 1 d .
H17A H 0.8741 0.0238 0.5464 0.055 Uiso 1 1 calc R
C18 C 1.1414(2) 0.3401(2) 0.03283(19) 0.0457(6) Uani 1 1 d .
H18A H 1.1454 0.3673 0.0979 0.055 Uiso 1 1 calc R
C19 C 1.3652(2) 0.0358(2) 0.12187(18) 0.0455(6) Uani 1 1 d .
H19A H 1.3795 0.1119 0.0896 0.055 Uiso 1 1 calc R
C20 C 0.5804(2) 0.18330(19) 0.42775(17) 0.0354(5) Uani 1 1 d .
C21 C 0.7767(3) -0.0375(2) 0.43519(18) 0.0465(6) Uani 1 1 d .
C22 C 0.4727(2) 0.2972(2) 0.43137(18) 0.0420(6) Uani 1 1 d .
C23 C 0.6578(3) -0.0092(2) 0.36843(18) 0.0436(6) Uani 1 1 d .
H23A H 0.6441 -0.0636 0.3254 0.052 Uiso 1 1 calc R
C26 C 1.3258(3) -0.1883(2) 0.2154(2) 0.0529(7) Uani 1 1 d .
H26A H 1.3123 -0.2646 0.2477 0.064 Uiso 1 1 calc R
C27 C 0.4056(2) 0.38245(19) 0.33849(18) 0.0374(5) Uani 1 1 d .
C30 C 0.2440(3) 0.5449(2) 0.1665(2) 0.0489(6) Uani 1 1 d .
H30A H 0.1880 0.5937 0.1091 0.059 Uiso 1 1 calc R
C31 C 0.5603(2) 0.09925(19) 0.36595(17) 0.0383(5) Uani 1 1 d .
H31A H 0.4798 0.1167 0.3224 0.046 Uiso 1 1 calc R
C32 C 1.1550(3) 0.4165(2) -0.0637(2) 0.0530(7) Uani 1 1 d .
H32A H 1.1696 0.4939 -0.0635 0.064 Uiso 1 1 calc R
C33 C 1.4598(3) -0.1758(2) 0.18157(18) 0.0482(6) Uani 1 1 d .
H33A H 1.5356 -0.2432 0.1894 0.058 Uiso 1 1 calc R
C35 C 1.4787(3) -0.0625(2) 0.13644(18) 0.0495(6) Uani 1 1 d .
H35A H 1.5687 -0.0520 0.1156 0.059 Uiso 1 1 calc R
C36 C 0.2008(3) 0.5470(2) 0.2704(2) 0.0498(6) Uani 1 1 d .
H36A H 0.1173 0.6008 0.2840 0.060 Uiso 1 1 calc R
C37 C 0.8814(3) -0.1493(3) 0.4352(2) 0.0632(8) Uani 1 1 d .
C39 C 1.1139(2) 0.1847(2) -0.06257(17) 0.0423(6) Uani 1 1 d .
H39A H 1.1003 0.1069 -0.0626 0.051 Uiso 1 1 calc R
C41 C 1.1263(3) 0.2618(2) -0.15991(19) 0.0527(7) Uani 1 1 d .
H41A H 1.1207 0.2357 -0.2253 0.063 Uiso 1 1 calc R
C49 C 0.2802(3) 0.4695(2) 0.3574(2) 0.0469(6) Uani 1 1 d .
C62 C 1.1470(3) 0.3776(3) -0.1600(2) 0.0540(7) Uani 1 1 d .
H62A H 1.1554 0.4290 -0.2254 0.065 Uiso 1 1 calc R
C66 C 0.4270(3) 0.3155(2) 0.5339(2) 0.0676(8) Uani 1 1 d .
H66A H 0.4745 0.2637 0.5939 0.081 Uiso 1 1 calc R
C73 C 0.3125(4) 0.4085(3) 0.5508(2) 0.0896(12) Uani 1 1 d .
H73A H 0.2882 0.4208 0.6210 0.108 Uiso 1 1 calc R
C74 C 0.2362(3) 0.4815(3) 0.4648(2) 0.0739(9) Uani 1 1 d .
H74A H 0.1553 0.5392 0.4763 0.089 Uiso 1 1 calc R

loop_
_atom_site_aniso_label
_atom_site_aniso_U_11
_atom_site_aniso_U_22
_atom_site_aniso_U_33
_atom_site_aniso_U_23
_atom_site_aniso_U_13
_atom_site_aniso_U_12
O1 0.0334(9) 0.0605(10) 0.0389(9) -0.0239(8) 0.0077(7) -0.0201(8)
N1 0.095(2) 0.0828(18) 0.0672(16) -0.0445(14) -0.0451(15) 0.0427(16)
C1 0.0388(13) 0.0493(14) 0.0233(11) -0.0132(10) 0.0031(9) -0.0168(11)
C2 0.0322(12) 0.0503(13) 0.0279(11) -0.0139(10) 0.0092(9) -0.0173(11)
C3 0.0359(12) 0.0422(13) 0.0259(11) -0.0044(9) 0.0042(9) -0.0175(10)
C4 0.0371(13) 0.0361(12) 0.0367(13) -0.0068(10) 0.0009(10) -0.0147(10)
C5 0.0300(12) 0.0571(14) 0.0331(12) -0.0188(11) 0.0055(9) -0.0190(11)
C6 0.0365(13) 0.0603(15) 0.0312(12) -0.0174(11) 0.0023(10) -0.0222(11)
C7 0.0364(13) 0.0524(14) 0.0244(11) -0.0123(10) 0.0085(9) -0.0203(11)
C8 0.0419(13) 0.0470(13) 0.0244(11) -0.0102(10) 0.0102(10) -0.0219(11)
C9 0.0358(13) 0.0531(14) 0.0263(11) -0.0070(10) 0.0012(9) -0.0197(11)
C10 0.0441(14) 0.0567(15) 0.0287(12) -0.0172(11) 0.0053(10) -0.0229(12)
C11 0.0254(12) 0.0521(14) 0.0354(13) -0.0145(11) 0.0028(9) -0.0065(10)
C12 0.0483(15) 0.0482(14) 0.0412(14) -0.0053(11) -0.0054(11) -0.0169(12)
C13 0.0504(15) 0.0458(14) 0.0315(13) -0.0148(11) 0.0064(11) -0.0093(12)
C14 0.0499(15) 0.0574(16) 0.0392(14) -0.0156(12) 0.0046(11) -0.0263(13)
C15 0.0444(14) 0.0543(14) 0.0249(12) -0.0126(10) 0.0050(10) -0.0237(11)
C17 0.0451(15) 0.0562(15) 0.0342(13) -0.0168(11) -0.0055(11) 0.0009(12)
C18 0.0454(15) 0.0577(16) 0.0392(14) -0.0128(12) 0.0080(11) -0.0199(12)
C19 0.0380(14) 0.0523(15) 0.0442(14) -0.0001(12) 0.0029(11) -0.0131(12)
C20 0.0395(13) 0.0355(12) 0.0285(12) -0.0026(9) 0.0091(10) -0.0067(10)
C21 0.0513(15) 0.0460(14) 0.0371(13) -0.0168(11) -0.0106(12) 0.0088(12)
C22 0.0465(14) 0.0375(13) 0.0377(13) -0.0043(10) 0.0153(11) -0.0047(11)
C23 0.0511(15) 0.0413(13) 0.0368(13) -0.0120(11) -0.0093(11) -0.0021(11)
C26 0.0671(18) 0.0455(15) 0.0531(16) -0.0141(12) -0.0040(14) -0.0218(14)
C27 0.0412(13) 0.0308(12) 0.0410(13) -0.0072(10) 0.0079(10) -0.0105(10)
C30 0.0473(15) 0.0402(14) 0.0583(17) -0.0045(12) -0.0177(13) -0.0087(12)
C31 0.0393(13) 0.0369(13) 0.0370(13) -0.0039(10) -0.0009(10) -0.0070(11)
C32 0.0485(16) 0.0573(16) 0.0536(17) -0.0081(13) 0.0058(12) -0.0147(13)
C33 0.0538(16) 0.0567(16) 0.0343(13) -0.0184(12) -0.0044(11) -0.0043(13)
C35 0.0406(15) 0.0696(18) 0.0348(14) -0.0010(12) 0.0011(11) -0.0123(13)
C36 0.0471(15) 0.0378(13) 0.0634(18) -0.0115(12) 0.0007(13) -0.0058(11)
C37 0.070(2) 0.0661(18) 0.0456(16) -0.0294(14) -0.0314(14) 0.0205(15)
C39 0.0387(13) 0.0506(14) 0.0335(13) -0.0128(11) -0.0030(10) 0.0031(11)
C41 0.0486(16) 0.0688(18) 0.0318(14) -0.0137(13) -0.0057(11) 0.0095(13)
C49 0.0494(15) 0.0328(13) 0.0536(16) -0.0043(11) 0.0086(12) -0.0035(11)
C62 0.0416(15) 0.0657(18) 0.0432(15) 0.0030(13) 0.0044(11) 0.0007(13)
C66 0.085(2) 0.0598(17) 0.0390(15) -0.0021(13) 0.0217(14) 0.0136(15)
C73 0.112(3) 0.081(2) 0.0453(18) -0.0074(16) 0.0276(18) 0.034(2)
C74 0.082(2) 0.0575(17) 0.062(2) -0.0085(15) 0.0259(17) 0.0201(16)

loop_
_atom_type_symbol
_atom_type_description
_atom_type_scat_dispersion_real
_atom_type_scat_dispersion_imag
_atom_type_scat_source
C C 0.0033 0.0016 'International Tables Vol C Tables 4.2.6.8 and 6.1.1.4'
H H 0.0000 0.0000 'International Tables Vol C Tables 4.2.6.8 and 6.1.1.4'
N N 0.0061 0.0033 'International Tables Vol C Tables 4.2.6.8 and 6.1.1.4'
O O 0.0106 0.0060 'International Tables Vol C Tables 4.2.6.8 and 6.1.1.4'

loop_
_geom_angle_atom_site_label_1
_geom_angle_atom_site_label_2
_geom_angle_atom_site_label_3
_geom_angle
C2 O1 C5 115.65(16)
C14 C1 C19 117.7(2)
C14 C1 C5 122.42(19)
C19 C1 C5 119.8(2)
C15 C2 O1 119.02(18)
C15 C2 C7 120.8(2)
O1 C2 C7 120.03(19)
C8 C3 C9 117.6(2)
C8 C3 C4 121.34(18)
C9 C3 C4 121.05(19)
C12 C4 C27 119.0(2)
C12 C4 C3 117.94(19)
C27 C4 C3 122.9(2)
O1 C5 C1 106.45(17)
O1 C5 C6 109.59(16)
C1 C5 C6 109.44(18)
O1 C5 C11 106.89(17)
C1 C5 C11 111.19(16)
C6 C5 C11 113.02(18)
C10 C6 C5 121.39(19)
C10 C6 H6A 119.3
C5 C6 H6A 119.3
C8 C7 C2 118.39(19)
C8 C7 C10 123.91(19)
C2 C7 C10 117.69(19)
C7 C8 C3 121.94(19)
C7 C8 H8A 119.0
C3 C8 H8A 119.0
C15 C9 C3 121.7(2)
C15 C9 H9A 119.1
C3 C9 H9A 119.1
C6 C10 C7 119.68(19)
C6 C10 H10A 120.2
C7 C10 H10A 120.2
C18 C11 C39 119.0(2)
C18 C11 C5 122.51(19)
C39 C11 C5 118.5(2)
C4 C12 C30 122.3(2)
C4 C12 H12A 118.9
C30 C12 H12A 118.9
C17 C13 C20 121.5(2)
C17 C13 H13A 119.3
C20 C13 H13A 119.3
C26 C14 C1 120.4(2)
C26 C14 H14A 119.8
C1 C14 H14A 119.8
C2 C15 C9 119.30(19)
C2 C15 H15A 120.3
C9 C15 H15A 120.3
C13 C17 C21 119.7(2)
C13 C17 H17A 120.2
C21 C17 H17A 120.2
C11 C18 C32 121.5(2)
C11 C18 H18A 119.3
C32 C18 H18A 119.3
C35 C19 C1 121.8(2)
C35 C19 H19A 119.1
C1 C19 H19A 119.1
C31 C20 C13 118.0(2)
C31 C20 C22 121.7(2)
C13 C20 C22 120.0(2)
C17 C21 C23 119.8(2)
C17 C21 C37 120.1(2)
C23 C21 C37 120.1(2)
C66 C22 C27 118.8(2)
C66 C22 C20 115.3(2)
C27 C22 C20 125.67(19)
C31 C23 C21 120.1(2)
C31 C23 H23A 120.0
C21 C23 H23A 120.0
C14 C26 C33 121.1(2)
C14 C26 H26A 119.4
C33 C26 H26A 119.4
C49 C27 C22 117.25(19)
C49 C27 C4 117.0(2)
C22 C27 C4 125.7(2)
C36 C30 C12 119.5(2)
C36 C30 H30A 120.2
C12 C30 H30A 120.2
C23 C31 C20 120.9(2)
C23 C31 H31A 119.6
C20 C31 H31A 119.6
C62 C32 C18 119.6(2)
C62 C32 H32A 120.2
C18 C32 H32A 120.2
C35 C33 C26 118.8(2)
C35 C33 H33A 120.6
C26 C33 H33A 120.6
C33 C35 C19 120.2(2)
C33 C35 H35A 119.9
C19 C35 H35A 119.9
C30 C36 C49 120.9(2)
C30 C36 H36A 119.5
C49 C36 H36A 119.5
N1 C37 C21 178.0(4)
C41 C39 C11 119.6(2)
C41 C39 H39A 120.2
C11 C39 H39A 120.2
C62 C41 C39 120.3(2)
C62 C41 H41A 119.9
C39 C41 H41A 119.9
C36 C49 C74 118.7(2)
C36 C49 C27 120.7(2)
C74 C49 C27 120.6(2)
C32 C62 C41 120.0(2)
C32 C62 H62A 120.0
C41 C62 H62A 120.0
C22 C66 C73 122.5(3)
C22 C66 H66A 118.7
C73 C66 H66A 118.7
C74 C73 C66 120.0(3)
C74 C73 H73A 120.0
C66 C73 H73A 120.0
C73 C74 C49 120.0(3)
C73 C74 H74A 120.0
C49 C74 H74A 120.0

loop_
_geom_bond_atom_site_label_1
_geom_bond_atom_site_label_2
_geom_bond_distance
O1 C2 1.375(2)
O1 C5 1.456(2)
N1 C37 1.147(3)
C1 C14 1.385(3)
C1 C19 1.386(3)
C1 C5 1.512(3)
C2 C15 1.375(3)
C2 C7 1.402(3)
C3 C8 1.391(3)
C3 C9 1.393(3)
C3 C4 1.491(3)
C4 C12 1.376(3)
C4 C27 1.446(3)
C5 C6 1.521(3)
C5 C11 1.533(3)
C6 C10 1.320(3)
C6 H6A 0.9300
C7 C8 1.386(3)
C7 C10 1.452(3)
C8 H8A 0.9300
C9 C15 1.383(3)
C9 H9A 0.9300
C10 H10A 0.9300
C11 C18 1.378(3)
C11 C39 1.393(3)
C12 C30 1.400(3)
C12 H12A 0.9300
C13 C17 1.369(3)
C13 C20 1.397(3)
C13 H13A 0.9300
C14 C26 1.376(3)
C14 H14A 0.9300
C15 H15A 0.9300
C17 C21 1.386(3)
C17 H17A 0.9300
C18 C32 1.378(3)
C18 H18A 0.9300
C19 C35 1.373(3)
C19 H19A 0.9300
C20 C31 1.392(3)
C20 C22 1.481(3)
C21 C23 1.390(3)
C21 C37 1.441(3)
C22 C66 1.382(3)
C22 C27 1.441(3)
C23 C31 1.375(3)
C23 H23A 0.9300
C26 C33 1.383(3)
C26 H26A 0.9300
C27 C49 1.429(3)
C30 C36 1.357(3)
C30 H30A 0.9300
C31 H31A 0.9300
C32 C62 1.372(3)
C32 H32A 0.9300
C33 C35 1.368(3)
C33 H33A 0.9300
C35 H35A 0.9300
C36 C49 1.400(3)
C36 H36A 0.9300
C39 C41 1.388(3)
C39 H39A 0.9300
C41 C62 1.387(4)
C41 H41A 0.9300
C49 C74 1.420(4)
C62 H62A 0.9300
C66 C73 1.393(4)
C66 H66A 0.9300
C73 C74 1.360(4)
C73 H73A 0.9300
C74 H74A 0.9300

loop_
_geom_torsion_atom_site_label_1
_geom_torsion_atom_site_label_2
_geom_torsion_atom_site_label_3
_geom_torsion_atom_site_label_4
_geom_torsion
C5 O1 C2 C15 145.97(19)
C5 O1 C2 C7 -38.1(3)
C8 C3 C4 C12 126.6(2)
C9 C3 C4 C12 -53.0(3)
C8 C3 C4 C27 -49.8(3)
C9 C3 C4 C27 130.6(2)
C2 O1 C5 C1 164.02(16)
C2 O1 C5 C6 45.8(2)
C2 O1 C5 C11 -77.1(2)
C14 C1 C5 O1 -28.4(3)
C19 C1 C5 O1 154.82(18)
C14 C1 C5 C6 90.0(2)
C19 C1 C5 C6 -86.8(2)
C14 C1 C5 C11 -144.5(2)
C19 C1 C5 C11 38.8(3)
O1 C5 C6 C10 -27.3(3)
C1 C5 C6 C10 -143.7(2)
C11 C5 C6 C10 91.8(2)
C15 C2 C7 C8 4.1(3)
O1 C2 C7 C8 -171.74(18)
C15 C2 C7 C10 -176.59(19)
O1 C2 C7 C10 7.6(3)
C2 C7 C8 C3 -1.0(3)
C10 C7 C8 C3 179.66(19)
C9 C3 C8 C7 -2.9(3)
C4 C3 C8 C7 177.44(18)
C8 C3 C9 C15 4.1(3)
C4 C3 C9 C15 -176.25(19)
C5 C6 C10 C7 -0.7(3)
C8 C7 C10 C6 -168.6(2)
C2 C7 C10 C6 12.1(3)
O1 C5 C11 C18 127.4(2)
C1 C5 C11 C18 -116.8(2)
C6 C5 C11 C18 6.8(3)
O1 C5 C11 C39 -53.1(2)
C1 C5 C11 C39 62.7(2)
C6 C5 C11 C39 -173.72(18)
C27 C4 C12 C30 0.8(3)
C3 C4 C12 C30 -175.84(19)
C19 C1 C14 C26 -0.7(3)
C5 C1 C14 C26 -177.54(19)
O1 C2 C15 C9 172.89(18)
C7 C2 C15 C9 -3.0(3)
C3 C9 C15 C2 -1.2(3)
C20 C13 C17 C21 1.1(3)
C39 C11 C18 C32 -0.9(3)
C5 C11 C18 C32 178.7(2)
C14 C1 C19 C35 0.0(3)
C5 C1 C19 C35 177.0(2)
C17 C13 C20 C31 1.0(3)
C17 C13 C20 C22 175.0(2)
C13 C17 C21 C23 -1.9(4)
C13 C17 C21 C37 176.7(2)
C31 C20 C22 C66 124.8(3)
C13 C20 C22 C66 -49.0(3)
C31 C20 C22 C27 -49.8(3)
C13 C20 C22 C27 136.4(2)
C17 C21 C23 C31 0.6(4)
C37 C21 C23 C31 -178.0(2)
C1 C14 C26 C33 -0.1(4)
C66 C22 C27 C49 -10.0(3)
C20 C22 C27 C49 164.4(2)
C66 C22 C27 C4 168.8(2)
C20 C22 C27 C4 -16.7(3)
C12 C4 C27 C49 -6.6(3)
C3 C4 C27 C49 169.86(19)
C12 C4 C27 C22 174.5(2)
C3 C4 C27 C22 -9.0(3)
C4 C12 C30 C36 4.4(3)
C21 C23 C31 C20 1.5(3)
C13 C20 C31 C23 -2.3(3)
C22 C20 C31 C23 -176.3(2)
C11 C18 C32 C62 1.0(4)
C14 C26 C33 C35 1.6(4)
C26 C33 C35 C19 -2.2(3)
C1 C19 C35 C33 1.4(4)
C12 C30 C36 C49 -3.4(3)
C17 C21 C37 N1 -71(7)
C23 C21 C37 N1 107(7)
C18 C11 C39 C41 0.2(3)
C5 C11 C39 C41 -179.27(19)
C11 C39 C41 C62 0.2(3)
C30 C36 C49 C74 175.4(2)
C30 C36 C49 C27 -2.7(3)
C22 C27 C49 C36 -173.4(2)
C4 C27 C49 C36 7.6(3)
C22 C27 C49 C74 8.5(3)
C4 C27 C49 C74 -170.4(2)
C18 C32 C62 C41 -0.5(4)
C39 C41 C62 C32 -0.1(4)
C27 C22 C66 C73 4.3(4)
C20 C22 C66 C73 -170.7(3)
C22 C66 C73 C74 3.6(5)
C66 C73 C74 C49 -5.2(5)
C36 C49 C74 C73 -179.1(3)
C27 C49 C74 C73 -1.0(4)

loop_
_cod_related_entry_id
_cod_related_entry_code
_cod_related_entry_database
1 30651877 ChemSpider
